data_2230266
loop_
_publ_author_name
'Wang, Juangang'
'Zhang, Jun'
'Chen, Tiedan'

_publ_section_title
;
 Tetraaquabis(2,6-dihydroxybenzoato-\k<i>O</i>^1^)(2,6-dihydroxybenzoato-\k^2^<i>O</i>^1^,<i>O</i>^1'^)gadolinium(III)
 dihydrate
;
_journal_coeditor_code CV5069
_journal_issue 6
_journal_name_full 'Acta Crystallographica Section E'
_journal_page_first m698
_journal_paper_doi 10.1107/S1600536811016163
_journal_volume 67
_journal_year 2011
_chemical_formula_iupac '[Gd (C7 H5 O4)3 (H2 O)4], 2H2 O'
_chemical_formula_moiety 'C21 H23 Gd O16, 2(H2 O)'
_chemical_formula_sum 'C21 H27 Gd O18'
_chemical_formula_weight 724.68
_chemical_melting_point 476
_chemical_name_systematic
;
Tetraaquabis(2,6-dihydroxybenzoato-\k<i>O</i>^1^)(2,6-dihydroxybenzoato-
\k^2^<i>O</i>^1^,<i>O</i>^1'^)gadolinium(III) dihydrate
;
_space_group_IT_number 2
_symmetry_cell_setting triclinic
_symmetry_space_group_name_Hall '-P 1'
_symmetry_space_group_name_H-M 'P -1'
_atom_sites_solution_hydrogens geom
_atom_sites_solution_primary direct
_atom_sites_solution_secondary difmap
_audit_creation_method SHELXL-97
_cell_angle_alpha 82.2700(10)
_cell_angle_beta 73.0660(10)
_cell_angle_gamma 68.1780(10)
_cell_formula_units_Z 2
_cell_length_a 10.7666(4)
_cell_length_b 11.3289(4)
_cell_length_c 12.4741(4)
_cell_measurement_temperature 294(2)
_cell_volume 1350.65(8)
_computing_cell_refinement 'SAINT (Bruker, 2007)'
_computing_data_collection 'SMART (Bruker, 2007)'
_computing_data_reduction 'SAINT (Bruker, 2007)'
_computing_molecular_graphics 'SHELXTL (Sheldrick, 2008)'
_computing_publication_material 'SHELXTL (Sheldrick, 2008) and publCIF (Westrip, 2010)'
_computing_structure_refinement 'SHELXL97 (Sheldrick, 2008)'
_computing_structure_solution 'SHELXS97 (Sheldrick, 2008)'
_diffrn_ambient_temperature 294(2)
_diffrn_measured_fraction_theta_full 0.987
_diffrn_measured_fraction_theta_max 0.987
_diffrn_measurement_device_type 'Bruker APEXII area-detector'
_diffrn_measurement_method \w
_diffrn_radiation_monochromator graphite
_diffrn_radiation_source 'fine-focus sealed tube'
_diffrn_radiation_type MoK\a
_diffrn_radiation_wavelength 0.71073
_diffrn_reflns_av_R_equivalents 0.0138
_diffrn_reflns_av_sigmaI/netI 0.0279
_diffrn_reflns_limit_h_max 12
_diffrn_reflns_limit_h_min -12
_diffrn_reflns_limit_k_max 13
_diffrn_reflns_limit_k_min -10
_diffrn_reflns_limit_l_max 14
_diffrn_reflns_limit_l_min -14
_diffrn_reflns_number 6854
_diffrn_reflns_theta_full 25.00
_diffrn_reflns_theta_max 25.00
_diffrn_reflns_theta_min 1.94
_exptl_absorpt_coefficient_mu 2.539
_exptl_absorpt_correction_T_max 0.6579
_exptl_absorpt_correction_T_min 0.5810
_exptl_absorpt_correction_type multi-scan
_exptl_absorpt_process_details '(SADABS; Bruker, 2007)'
_exptl_crystal_colour white
_exptl_crystal_density_diffrn 1.782
_exptl_crystal_density_method 'not measured'
_exptl_crystal_description block
_exptl_crystal_F_000 722
_exptl_crystal_size_max 0.24
_exptl_crystal_size_mid 0.20
_exptl_crystal_size_min 0.18
_refine_diff_density_max 0.484
_refine_diff_density_min -0.606
_refine_ls_extinction_method none
_refine_ls_goodness_of_fit_ref 1.041
_refine_ls_hydrogen_treatment mixed
_refine_ls_matrix_type full
_refine_ls_number_parameters 415
_refine_ls_number_reflns 4691
_refine_ls_number_restraints 0
_refine_ls_restrained_S_all 1.041
_refine_ls_R_factor_all 0.0255
_refine_ls_R_factor_gt 0.0222
_refine_ls_shift/su_max 0.002
_refine_ls_shift/su_mean 0.000
_refine_ls_structure_factor_coef Fsqd
_refine_ls_weighting_details 'calc w=1/[\s^2^(Fo^2^)+(0.0247P)^2^+0.6501P] where P=(Fo^2^+2Fc^2^)/3'
_refine_ls_weighting_scheme calc
_refine_ls_wR_factor_gt 0.0505
_refine_ls_wR_factor_ref 0.0524
_reflns_number_gt 4301
_reflns_number_total 4691
_reflns_threshold_expression I>2\s(I)
_cod_data_source_file cv5069.cif
_cod_data_source_block I
_cod_database_code 2230266
_cod_database_fobs_code 2230266

loop_
_symmetry_equiv_pos_as_xyz
'x, y, z'
'-x, -y, -z'

loop_
_atom_site_type_symbol
_atom_site_label
_atom_site_fract_x
_atom_site_fract_y
_atom_site_fract_z
_atom_site_U_iso_or_equiv
_atom_site_adp_type
_atom_site_calc_flag
_atom_site_refinement_flags
_atom_site_occupancy
_atom_site_symmetry_multiplicity
_atom_site_disorder_assembly
_atom_site_disorder_group
C C1 0.5308(3) 1.0415(3) 0.7814(2) 0.0340(7) Uani d . 1 1 . .
C C2 0.4935(3) 1.1804(3) 0.7630(2) 0.0332(7) Uani d . 1 1 . .
C C3 0.5284(3) 1.2357(3) 0.6563(3) 0.0377(8) Uani d . 1 1 . .
C C4 0.4932(4) 1.3661(3) 0.6407(3) 0.0508(9) Uani d . 1 1 . .
H H4A 0.5164 1.4018 0.5695 0.061 Uiso calc R 1 1 . .
C C5 0.4231(4) 1.4428(3) 0.7326(3) 0.0542(10) Uani d . 1 1 . .
H H5A 0.4005 1.5304 0.7225 0.065 Uiso calc R 1 1 . .
C C6 0.3861(4) 1.3924(3) 0.8387(3) 0.0477(9) Uani d . 1 1 . .
H H6 0.3384 1.4454 0.8995 0.057 Uiso calc R 1 1 . .
C C7 0.4203(3) 1.2626(3) 0.8539(3) 0.0365(7) Uani d . 1 1 . .
C C8 0.7815(4) 0.7434(3) 0.4254(2) 0.0365(7) Uani d . 1 1 . .
C C9 0.8391(3) 0.7349(3) 0.3029(3) 0.0370(7) Uani d . 1 1 . .
C C10 0.9056(4) 0.6168(3) 0.2523(3) 0.0452(9) Uani d . 1 1 . .
C C11 0.9649(4) 0.6091(4) 0.1376(3) 0.0570(10) Uani d . 1 1 . .
H H11 1.0097 0.5304 0.1042 0.068 Uiso calc R 1 1 . .
C C12 0.9566(5) 0.7183(5) 0.0745(3) 0.0635(12) Uani d . 1 1 . .
H H12A 0.9973 0.7125 -0.0022 0.076 Uiso calc R 1 1 . .
C C13 0.8907(4) 0.8359(4) 0.1199(3) 0.0597(11) Uani d . 1 1 . .
H H13 0.8856 0.9089 0.0746 0.072 Uiso calc R 1 1 . .
C C14 0.8314(4) 0.8445(3) 0.2349(3) 0.0455(9) Uani d . 1 1 . .
C C15 0.7184(3) 0.4653(3) 0.7986(2) 0.0350(7) Uani d . 1 1 . .
C C16 0.7694(3) 0.3260(3) 0.7872(3) 0.0332(7) Uani d . 1 1 . .
C C17 0.8403(4) 0.2674(3) 0.6841(3) 0.0403(8) Uani d . 1 1 . .
C C18 0.8838(4) 0.1373(3) 0.6746(3) 0.0540(10) Uani d . 1 1 . .
H H18 0.9310 0.0998 0.6055 0.065 Uiso calc R 1 1 . .
C C19 0.8556(4) 0.0642(4) 0.7698(4) 0.0604(11) Uani d . 1 1 . .
H H19 0.8838 -0.0234 0.7640 0.072 Uiso calc R 1 1 . .
C C20 0.7869(4) 0.1174(4) 0.8733(4) 0.0564(10) Uani d . 1 1 . .
H H20 0.7691 0.0661 0.9364 0.068 Uiso calc R 1 1 . .
C C21 0.7448(4) 0.2473(3) 0.8828(3) 0.0404(8) Uani d . 1 1 . .
Gd Gd1 0.702869(16) 0.750791(13) 0.665777(11) 0.02894(6) Uani d . 1 1 . .
H H13A 0.877(5) 0.730(4) 0.821(4) 0.069(15) Uiso d . 1 1 . .
H H14A 0.971(5) 0.755(5) 0.642(4) 0.079(18) Uiso d . 1 1 . .
H H15A 0.467(4) 0.786(4) 0.568(4) 0.062(13) Uiso d . 1 1 . .
H H16A 0.535(4) 0.704(4) 0.867(3) 0.046(14) Uiso d . 1 1 . .
H H17A 0.122(5) 0.744(4) 0.776(4) 0.085(17) Uiso d . 1 1 . .
H H18A 0.228(7) 0.883(7) 0.793(6) 0.15(3) Uiso d . 1 1 . .
H H13B 0.745(5) 0.750(4) 0.894(4) 0.087(16) Uiso d . 1 1 . .
H H14B 0.991(5) 0.729(4) 0.543(4) 0.087(17) Uiso d . 1 1 . .
H H15B 0.437(5) 0.772(4) 0.668(4) 0.059(16) Uiso d . 1 1 . .
H H16B 0.494(6) 0.831(5) 0.872(5) 0.11(2) Uiso d . 1 1 . .
H H17B 0.108(5) 0.637(5) 0.750(4) 0.081(17) Uiso d . 1 1 . .
H H18B 0.265(5) 0.779(4) 0.868(4) 0.081(17) Uiso d . 1 1 . .
O O1 0.3847(3) 1.2146(2) 0.95957(18) 0.0484(6) Uani d . 1 1 . .
H H1 0.4128 1.1367 0.9584 0.073 Uiso calc R 1 1 . .
O O2 0.4931(3) 0.9972(2) 0.87718(18) 0.0518(7) Uani d . 1 1 . .
O O3 0.6016(2) 0.96988(19) 0.69634(16) 0.0388(5) Uani d . 1 1 . .
O O4 0.5976(3) 1.1625(2) 0.56387(17) 0.0483(6) Uani d . 1 1 . .
H H4 0.6186 1.0871 0.5833 0.072 Uiso calc R 1 1 . .
O O5 0.7661(3) 0.9615(2) 0.2789(2) 0.0672(8) Uani d . 1 1 . .
H H5 0.7339 0.9546 0.3466 0.101 Uiso calc R 1 1 . .
O O6 0.7188(3) 0.8501(2) 0.47171(18) 0.0468(6) Uani d . 1 1 . .
O O7 0.7986(3) 0.6422(2) 0.48681(17) 0.0439(6) Uani d . 1 1 . .
O O8 0.9160(3) 0.5071(2) 0.3133(2) 0.0652(8) Uani d . 1 1 . .
H H8 0.8706 0.5233 0.3783 0.098 Uiso calc R 1 1 . .
O O9 0.8689(3) 0.3387(2) 0.58862(18) 0.0538(7) Uani d . 1 1 . .
H H9 0.8325 0.4144 0.6029 0.081 Uiso calc R 1 1 . .
O O10 0.7447(2) 0.53404(19) 0.71024(16) 0.0380(5) Uani d . 1 1 . .
O O11 0.6501(3) 0.5131(2) 0.89201(18) 0.0520(7) Uani d . 1 1 . .
O O12 0.6791(3) 0.2971(2) 0.98503(19) 0.0577(7) Uani d . 1 1 . .
H H12 0.6592 0.3746 0.9799 0.087 Uiso calc R 1 1 . .
O O13 0.7942(3) 0.7430(2) 0.8236(2) 0.0445(6) Uani d . 1 1 . .
O O14 0.9283(3) 0.7671(3) 0.5988(2) 0.0478(6) Uani d . 1 1 . .
O O15 0.4977(3) 0.7588(3) 0.6240(3) 0.0486(7) Uani d . 1 1 . .
O O16 0.5253(3) 0.7617(3) 0.8331(2) 0.0411(6) Uani d . 1 1 . .
O O17 0.0657(3) 0.7124(3) 0.7653(2) 0.0562(7) Uani d . 1 1 . .
O O18 0.2460(3) 0.7987(3) 0.8066(3) 0.0568(7) Uani d . 1 1 . .

loop_
_atom_site_aniso_label
_atom_site_aniso_U_11
_atom_site_aniso_U_22
_atom_site_aniso_U_33
_atom_site_aniso_U_12
_atom_site_aniso_U_13
_atom_site_aniso_U_23
C1 0.0415(19) 0.0323(17) 0.0258(16) -0.0083(14) -0.0103(14) -0.0029(13)
C2 0.0367(18) 0.0332(17) 0.0284(16) -0.0069(14) -0.0130(13) -0.0023(13)
C3 0.042(2) 0.0387(18) 0.0308(17) -0.0090(15) -0.0138(14) 0.0003(14)
C4 0.067(3) 0.041(2) 0.042(2) -0.0171(19) -0.0187(18) 0.0097(16)
C5 0.064(3) 0.0315(19) 0.063(3) -0.0087(18) -0.022(2) 0.0003(17)
C6 0.052(2) 0.038(2) 0.049(2) -0.0056(17) -0.0154(18) -0.0134(16)
C7 0.042(2) 0.0345(18) 0.0318(17) -0.0081(15) -0.0135(14) -0.0057(13)
C8 0.045(2) 0.0417(19) 0.0239(15) -0.0192(16) -0.0054(14) -0.0017(14)
C9 0.0374(19) 0.050(2) 0.0244(15) -0.0190(16) -0.0058(13) 0.0009(14)
C10 0.054(2) 0.056(2) 0.0294(17) -0.0244(19) -0.0073(16) -0.0090(16)
C11 0.068(3) 0.070(3) 0.0319(19) -0.027(2) -0.0029(18) -0.0148(19)
C12 0.065(3) 0.105(4) 0.0235(18) -0.037(3) -0.0052(18) -0.005(2)
C13 0.063(3) 0.081(3) 0.0317(19) -0.030(2) -0.0108(18) 0.020(2)
C14 0.052(2) 0.050(2) 0.0336(18) -0.0190(18) -0.0118(16) 0.0075(16)
C15 0.0389(19) 0.0349(17) 0.0276(16) -0.0133(14) -0.0046(14) 0.0025(13)
C16 0.0327(18) 0.0315(17) 0.0342(17) -0.0127(14) -0.0059(14) 0.0010(13)
C17 0.0373(19) 0.0349(18) 0.0434(19) -0.0106(15) -0.0044(15) -0.0038(15)
C18 0.052(2) 0.041(2) 0.059(2) -0.0087(18) -0.0056(19) -0.0128(18)
C19 0.063(3) 0.0304(19) 0.088(3) -0.0133(19) -0.024(2) -0.002(2)
C20 0.062(3) 0.042(2) 0.069(3) -0.0244(19) -0.026(2) 0.023(2)
C21 0.046(2) 0.042(2) 0.0365(18) -0.0207(16) -0.0128(16) 0.0112(15)
Gd1 0.03710(10) 0.02723(9) 0.01941(8) -0.01211(7) -0.00154(6) -0.00127(6)
O1 0.0634(17) 0.0415(14) 0.0304(12) -0.0094(13) -0.0058(11) -0.0097(10)
O2 0.083(2) 0.0354(13) 0.0248(12) -0.0148(13) -0.0049(12) -0.0002(10)
O3 0.0524(15) 0.0315(12) 0.0253(11) -0.0092(10) -0.0056(10) -0.0034(9)
O4 0.0705(18) 0.0412(14) 0.0250(11) -0.0128(13) -0.0109(11) 0.0023(10)
O5 0.089(2) 0.0483(16) 0.0426(15) -0.0147(15) -0.0049(15) 0.0146(12)
O6 0.0646(17) 0.0373(13) 0.0286(12) -0.0137(12) -0.0031(11) -0.0006(10)
O7 0.0685(17) 0.0356(13) 0.0244(11) -0.0211(12) -0.0041(11) 0.0006(10)
O8 0.104(3) 0.0460(16) 0.0382(14) -0.0290(16) -0.0009(15) -0.0107(12)
O9 0.0708(19) 0.0442(14) 0.0305(12) -0.0174(14) 0.0089(12) -0.0068(11)
O10 0.0517(14) 0.0314(12) 0.0242(11) -0.0150(10) -0.0007(10) 0.0020(9)
O11 0.0757(19) 0.0404(14) 0.0274(12) -0.0186(13) 0.0032(12) -0.0027(10)
O12 0.078(2) 0.0539(16) 0.0328(13) -0.0260(15) -0.0044(13) 0.0136(11)
O13 0.0400(15) 0.0621(17) 0.0298(13) -0.0185(13) -0.0047(11) -0.0047(11)
O14 0.0431(16) 0.0630(18) 0.0321(14) -0.0193(13) 0.0007(13) -0.0057(13)
O15 0.0488(18) 0.0697(19) 0.0293(14) -0.0218(14) -0.0128(14) 0.0000(13)
O16 0.0433(15) 0.0522(17) 0.0260(12) -0.0206(13) -0.0019(10) 0.0002(13)
O17 0.0467(17) 0.0580(19) 0.0679(19) -0.0180(15) -0.0125(14) -0.0215(15)
O18 0.0658(19) 0.0581(19) 0.0603(19) -0.0311(15) -0.0308(15) 0.0126(15)

loop_
_atom_type_symbol
_atom_type_description
_atom_type_scat_dispersion_real
_atom_type_scat_dispersion_imag
_atom_type_scat_source
C C 0.0033 0.0016 'International Tables Vol C Tables 4.2.6.8 and 6.1.1.4'
H H 0.0000 0.0000 'International Tables Vol C Tables 4.2.6.8 and 6.1.1.4'
O O 0.0106 0.0060 'International Tables Vol C Tables 4.2.6.8 and 6.1.1.4'
Gd Gd -0.1653 3.9035 'International Tables Vol C Tables 4.2.6.8 and 6.1.1.4'

loop_
_geom_angle_atom_site_label_1
_geom_angle_atom_site_label_2
_geom_angle_atom_site_label_3
_geom_angle_site_symmetry_1
_geom_angle_site_symmetry_3
_geom_angle
_geom_angle_publ_flag
O2 C1 O3 . . 122.3(3) ?
O2 C1 C2 . . 119.6(3) ?
O3 C1 C2 . . 118.1(3) ?
C3 C2 C7 . . 117.6(3) ?
C3 C2 C1 . . 122.1(3) ?
C7 C2 C1 . . 120.4(3) ?
O4 C3 C4 . . 117.8(3) ?
O4 C3 C2 . . 121.0(3) ?
C4 C3 C2 . . 121.2(3) ?
C3 C4 C5 . . 119.1(3) ?
C3 C4 H4A . . 120.4 ?
C5 C4 H4A . . 120.4 ?
C6 C5 C4 . . 121.5(3) ?
C6 C5 H5A . . 119.2 ?
C4 C5 H5A . . 119.2 ?
C5 C6 C7 . . 119.3(3) ?
C5 C6 H6 . . 120.4 ?
C7 C6 H6 . . 120.4 ?
O1 C7 C6 . . 118.4(3) ?
O1 C7 C2 . . 120.3(3) ?
C6 C7 C2 . . 121.3(3) ?
O6 C8 O7 . . 118.9(3) ?
O6 C8 C9 . . 121.2(3) ?
O7 C8 C9 . . 119.8(3) ?
C14 C9 C10 . . 118.4(3) ?
C14 C9 C8 . . 120.8(3) ?
C10 C9 C8 . . 120.8(3) ?
O8 C10 C11 . . 118.1(3) ?
O8 C10 C9 . . 121.4(3) ?
C11 C10 C9 . . 120.5(3) ?
C12 C11 C10 . . 119.2(4) ?
C12 C11 H11 . . 120.4 ?
C10 C11 H11 . . 120.4 ?
C11 C12 C13 . . 122.4(3) ?
C11 C12 H12A . . 118.8 ?
C13 C12 H12A . . 118.8 ?
C12 C13 C14 . . 118.8(4) ?
C12 C13 H13 . . 120.6 ?
C14 C13 H13 . . 120.6 ?
O5 C14 C13 . . 118.3(3) ?
O5 C14 C9 . . 121.0(3) ?
C13 C14 C9 . . 120.6(4) ?
O11 C15 O10 . . 122.0(3) ?
O11 C15 C16 . . 120.0(3) ?
O10 C15 C16 . . 118.0(3) ?
C17 C16 C21 . . 117.8(3) ?
C17 C16 C15 . . 122.6(3) ?
C21 C16 C15 . . 119.6(3) ?
O9 C17 C18 . . 117.8(3) ?
O9 C17 C16 . . 120.4(3) ?
C18 C17 C16 . . 121.8(3) ?
C19 C18 C17 . . 118.6(4) ?
C19 C18 H18 . . 120.7 ?
C17 C18 H18 . . 120.7 ?
C18 C19 C20 . . 121.8(3) ?
C18 C19 H19 . . 119.1 ?
C20 C19 H19 . . 119.1 ?
C19 C20 C21 . . 119.5(3) ?
C19 C20 H20 . . 120.2 ?
C21 C20 H20 . . 120.2 ?
O12 C21 C20 . . 118.5(3) ?
O12 C21 C16 . . 120.9(3) ?
C20 C21 C16 . . 120.6(3) ?
O3 Gd1 O10 . . 156.25(7) ?
O3 Gd1 O16 . . 77.50(10) ?
O10 Gd1 O16 . . 79.15(10) ?
O3 Gd1 O15 . . 88.85(9) ?
O10 Gd1 O15 . . 87.16(9) ?
O16 Gd1 O15 . . 69.80(10) ?
O3 Gd1 O14 . . 90.77(9) ?
O10 Gd1 O14 . . 104.82(9) ?
O16 Gd1 O14 . . 141.00(10) ?
O15 Gd1 O14 . . 147.97(11) ?
O3 Gd1 O13 . . 84.56(8) ?
O10 Gd1 O13 . . 83.92(8) ?
O16 Gd1 O13 . . 71.30(9) ?
O15 Gd1 O13 . . 141.05(10) ?
O14 Gd1 O13 . . 70.64(10) ?
O3 Gd1 O7 . . 128.31(7) ?
O10 Gd1 O7 . . 73.64(7) ?
O16 Gd1 O7 . . 138.91(9) ?
O15 Gd1 O7 . . 78.57(10) ?
O14 Gd1 O7 . . 76.67(9) ?
O13 Gd1 O7 . . 133.70(9) ?
O3 Gd1 O6 . . 76.04(7) ?
O10 Gd1 O6 . . 125.25(7) ?
O16 Gd1 O6 . . 136.37(9) ?
O15 Gd1 O6 . . 75.59(10) ?
O14 Gd1 O6 . . 73.26(9) ?
O13 Gd1 O6 . . 138.47(9) ?
O7 Gd1 O6 . . 52.28(7) ?
C7 O1 H1 . . 109.5 ?
C1 O3 Gd1 . . 136.40(19) ?
C3 O4 H4 . . 109.5 ?
C14 O5 H5 . . 109.5 ?
C8 O6 Gd1 . . 92.90(18) ?
C8 O7 Gd1 . . 95.61(18) ?
C10 O8 H8 . . 109.5 ?
C17 O9 H9 . . 109.5 ?
C15 O10 Gd1 . . 136.89(19) ?
C21 O12 H12 . . 109.5 ?
Gd1 O13 H13A . . 126(3) ?
Gd1 O13 H13B . . 124(3) ?
H13A O13 H13B . . 110(4) ?
Gd1 O14 H14A . . 118(4) ?
Gd1 O14 H14B . . 126(3) ?
H14A O14 H14B . . 100(5) ?
Gd1 O15 H15A . . 132(3) ?
Gd1 O15 H15B . . 118(4) ?
H15A O15 H15B . . 102(5) ?
Gd1 O16 H16A . . 115(3) ?
Gd1 O16 H16B . . 117(4) ?
H16A O16 H16B . . 114(5) ?
H17A O17 H17B . . 109(5) ?
H18A O18 H18B . . 109(5) ?

loop_
_geom_bond_atom_site_label_1
_geom_bond_atom_site_label_2
_geom_bond_site_symmetry_2
_geom_bond_distance
_geom_bond_publ_flag
C1 O2 . 1.245(4) ?
C1 O3 . 1.290(3) ?
C1 C2 . 1.475(4) ?
C2 C3 . 1.402(4) ?
C2 C7 . 1.412(4) ?
C3 O4 . 1.367(4) ?
C3 C4 . 1.383(4) ?
C4 C5 . 1.384(5) ?
C4 H4A . 0.9300 ?
C5 C6 . 1.377(5) ?
C5 H5A . 0.9300 ?
C6 C7 . 1.377(4) ?
C6 H6 . 0.9300 ?
C7 O1 . 1.360(4) ?
C8 O6 . 1.267(4) ?
C8 O7 . 1.275(4) ?
C8 C9 . 1.474(4) ?
C9 C14 . 1.396(5) ?
C9 C10 . 1.398(5) ?
C10 O8 . 1.351(4) ?
C10 C11 . 1.386(5) ?
C11 C12 . 1.362(6) ?
C11 H11 . 0.9300 ?
C12 C13 . 1.365(6) ?
C12 H12A . 0.9300 ?
C13 C14 . 1.390(5) ?
C13 H13 . 0.9300 ?
C14 O5 . 1.353(4) ?
C15 O11 . 1.251(4) ?
C15 O10 . 1.286(3) ?
C15 C16 . 1.478(4) ?
C16 C17 . 1.399(4) ?
C16 C21 . 1.411(4) ?
C17 O9 . 1.370(4) ?
C17 C18 . 1.381(5) ?
C18 C19 . 1.378(5) ?
C18 H18 . 0.9300 ?
C19 C20 . 1.378(6) ?
C19 H19 . 0.9300 ?
C20 C21 . 1.380(5) ?
C20 H20 . 0.9300 ?
C21 O12 . 1.348(4) ?
Gd1 O3 . 2.344(2) ?
Gd1 O10 . 2.345(2) ?
Gd1 O16 . 2.366(2) ?
Gd1 O15 . 2.380(3) ?
Gd1 O14 . 2.394(3) ?
Gd1 O13 . 2.422(2) ?
Gd1 O7 . 2.453(2) ?
Gd1 O6 . 2.515(2) ?
O1 H1 . 0.8200 ?
O4 H4 . 0.8200 ?
O5 H5 . 0.8200 ?
O8 H8 . 0.8200 ?
O9 H9 . 0.8200 ?
O12 H12 . 0.8200 ?
O13 H13A . 0.84(5) ?
O13 H13B . 0.88(5) ?
O14 H14A . 0.77(5) ?
O14 H14B . 0.84(5) ?
O15 H15A . 0.83(5) ?
O15 H15B . 0.70(4) ?
O16 H16A . 0.72(4) ?
O16 H16B . 0.88(6) ?
O17 H17A . 0.86(5) ?
O17 H17B . 0.82(5) ?
O18 H18A . 0.91(7) ?
O18 H18B . 0.83(5) ?

loop_
_geom_hbond_atom_site_label_D
_geom_hbond_atom_site_label_H
_geom_hbond_atom_site_label_A
_geom_hbond_site_symmetry_A
_geom_hbond_distance_DH
_geom_hbond_distance_HA
_geom_hbond_distance_DA
_geom_hbond_angle_DHA
O13 H13A O17 1_655 0.84(5) 1.88(5) 2.697(5) 161(4)
O14 H14A O17 1_655 0.77(5) 1.99(7) 2.766(5) 172(4)
O15 H15A O4 2_676 0.83(5) 1.90(8) 2.739(5) 176(5)
O16 H16A O11 . 0.72(4) 2.09(5) 2.735(5) 151(2)
O16 H16A O12 2_667 0.72(4) 2.50(5) 2.865(5) 113(7)
O17 H17A O18 . 0.86(5) 1.81(5) 2.668(5) 175(5)
O18 H18A O5 2_676 0.91(7) 1.88(5) 2.752(5) 161(4)
O13 H13B O1 2_677 0.88(5) 1.94(5) 2.808(5) 172(5)
O14 H14B O9 2_766 0.84(5) 1.90(5) 2.739(5) 174(5)
O15 H15B O18 . 0.70(4) 2.22(5) 2.917(5) 176(6)
O16 H16B O2 . 0.88(6) 1.89(5) 2.672(5) 147(5)
O17 H17B O8 2_666 0.82(5) 2.03(5) 2.713(5) 140(5)
O18 H18B O12 2_667 0.83(5) 2.08(5) 2.898(5) 172(3)
O1 H1 O2 . 0.82 1.78 2.515(5) 148
O4 H4 O3 . 0.82 1.82 2.549(5) 147
O5 H5 O6 . 0.82 1.83 2.566(5) 148
O8 H8 O7 . 0.82 1.83 2.546(5) 145
O9 H9 O10 . 0.82 1.82 2.551(5) 147
O12 H12 O11 . 0.82 1.78 2.512(5) 148

loop_
_geom_torsion_atom_site_label_1
_geom_torsion_atom_site_label_2
_geom_torsion_atom_site_label_3
_geom_torsion_atom_site_label_4
_geom_torsion_site_symmetry_1
_geom_torsion_site_symmetry_2
_geom_torsion_site_symmetry_3
_geom_torsion_site_symmetry_4
_geom_torsion
_geom_torsion_publ_flag
O2 C1 C2 C3 . . . . -177.4(3) ?
O3 C1 C2 C3 . . . . 2.3(5) ?
O2 C1 C2 C7 . . . . 2.5(5) ?
O3 C1 C2 C7 . . . . -177.8(3) ?
C7 C2 C3 O4 . . . . -179.1(3) ?
C1 C2 C3 O4 . . . . 0.8(5) ?
C7 C2 C3 C4 . . . . 0.5(5) ?
C1 C2 C3 C4 . . . . -179.6(3) ?
O4 C3 C4 C5 . . . . -180.0(3) ?
C2 C3 C4 C5 . . . . 0.4(5) ?
C3 C4 C5 C6 . . . . -0.9(6) ?
C4 C5 C6 C7 . . . . 0.4(6) ?
C5 C6 C7 O1 . . . . 179.0(3) ?
C5 C6 C7 C2 . . . . 0.5(5) ?
C3 C2 C7 O1 . . . . -179.4(3) ?
C1 C2 C7 O1 . . . . 0.7(5) ?
C3 C2 C7 C6 . . . . -0.9(5) ?
C1 C2 C7 C6 . . . . 179.2(3) ?
O6 C8 C9 C14 . . . . 2.9(5) ?
O7 C8 C9 C14 . . . . -174.8(3) ?
O6 C8 C9 C10 . . . . -178.7(3) ?
O7 C8 C9 C10 . . . . 3.7(5) ?
C14 C9 C10 O8 . . . . -179.8(3) ?
C8 C9 C10 O8 . . . . 1.8(5) ?
C14 C9 C10 C11 . . . . 1.3(5) ?
C8 C9 C10 C11 . . . . -177.1(3) ?
O8 C10 C11 C12 . . . . -179.5(4) ?
C9 C10 C11 C12 . . . . -0.5(6) ?
C10 C11 C12 C13 . . . . -0.6(6) ?
C11 C12 C13 C14 . . . . 0.9(7) ?
C12 C13 C14 O5 . . . . -179.9(4) ?
C12 C13 C14 C9 . . . . 0.0(6) ?
C10 C9 C14 O5 . . . . 178.8(3) ?
C8 C9 C14 O5 . . . . -2.8(5) ?
C10 C9 C14 C13 . . . . -1.1(5) ?
C8 C9 C14 C13 . . . . 177.4(3) ?
O11 C15 C16 C17 . . . . 176.8(3) ?
O10 C15 C16 C17 . . . . -2.2(5) ?
O11 C15 C16 C21 . . . . -2.3(5) ?
O10 C15 C16 C21 . . . . 178.8(3) ?
C21 C16 C17 O9 . . . . -179.1(3) ?
C15 C16 C17 O9 . . . . 1.8(5) ?
C21 C16 C17 C18 . . . . 0.9(5) ?
C15 C16 C17 C18 . . . . -178.2(3) ?
O9 C17 C18 C19 . . . . -179.9(4) ?
C16 C17 C18 C19 . . . . 0.1(6) ?
C17 C18 C19 C20 . . . . -0.6(6) ?
C18 C19 C20 C21 . . . . 0.0(6) ?
C19 C20 C21 O12 . . . . -179.3(4) ?
C19 C20 C21 C16 . . . . 1.1(6) ?
C17 C16 C21 O12 . . . . 178.9(3) ?
C15 C16 C21 O12 . . . . -2.1(5) ?
C17 C16 C21 C20 . . . . -1.5(5) ?
C15 C16 C21 C20 . . . . 177.6(3) ?
O2 C1 O3 Gd1 . . . . -4.0(5) ?
C2 C1 O3 Gd1 . . . . 176.3(2) ?
O10 Gd1 O3 C1 . . . . 13.5(4) ?
O16 Gd1 O3 C1 . . . . 24.3(3) ?
O15 Gd1 O3 C1 . . . . 93.8(3) ?
O14 Gd1 O3 C1 . . . . -118.2(3) ?
O13 Gd1 O3 C1 . . . . -47.8(3) ?
O7 Gd1 O3 C1 . . . . 168.2(3) ?
O6 Gd1 O3 C1 . . . . 169.2(3) ?
O7 C8 O6 Gd1 . . . . 5.2(3) ?
C9 C8 O6 Gd1 . . . . -172.5(3) ?
O3 Gd1 O6 C8 . . . . 178.0(2) ?
O10 Gd1 O6 C8 . . . . -13.7(2) ?
O16 Gd1 O6 C8 . . . . -127.7(2) ?
O15 Gd1 O6 C8 . . . . -89.5(2) ?
O14 Gd1 O6 C8 . . . . 82.9(2) ?
O13 Gd1 O6 C8 . . . . 113.4(2) ?
O7 Gd1 O6 C8 . . . . -2.98(18) ?
O6 C8 O7 Gd1 . . . . -5.3(3) ?
C9 C8 O7 Gd1 . . . . 172.4(3) ?
O3 Gd1 O7 C8 . . . . 4.2(2) ?
O10 Gd1 O7 C8 . . . . 173.9(2) ?
O16 Gd1 O7 C8 . . . . 123.3(2) ?
O15 Gd1 O7 C8 . . . . 83.5(2) ?
O14 Gd1 O7 C8 . . . . -76.0(2) ?
O13 Gd1 O7 C8 . . . . -121.8(2) ?
O6 Gd1 O7 C8 . . . . 2.98(19) ?
O11 C15 O10 Gd1 . . . . 2.3(5) ?
C16 C15 O10 Gd1 . . . . -178.7(2) ?
O3 Gd1 O10 C15 . . . . -12.1(4) ?
O16 Gd1 O10 C15 . . . . -22.7(3) ?
O15 Gd1 O10 C15 . . . . -92.7(3) ?
O14 Gd1 O10 C15 . . . . 117.4(3) ?
O13 Gd1 O10 C15 . . . . 49.3(3) ?
O7 Gd1 O10 C15 . . . . -171.6(3) ?
O6 Gd1 O10 C15 . . . . -162.8(3) ?
